data_7236433
loop_
_publ_author_name
'Zhao, Meng'
'Zhu, Yingzhong'
'Su, Jian'
'Geng, Qian'
'Tian, Xiaohe'
'Zhang, Jun'
'Zhou, Hongping'
'Zhang, Shengyi'
'Wu, Jieying'
'Tian, Yupeng'

_publ_section_title
;
 A water-soluble two-photon fluorescence chemosensor for ratiometric
 imaging of mitochondrial viscosity in living cells
;
_journal_issue 35
_journal_name_full 'Journal of Materials Chemistry B'
_journal_page_first 5907
_journal_paper_doi 10.1039/C6TB01240J
_journal_volume 4
_journal_year 2016
_chemical_formula_moiety 'C27 H33 F6 N2 O4 P'
_chemical_formula_sum 'C27 H33 F6 N2 O4 P'
_chemical_formula_weight 594.52
_space_group_crystal_system triclinic
_space_group_IT_number 2
_space_group_name_Hall '-P 1'
_space_group_name_H-M_alt 'P -1'
_atom_sites_solution_hydrogens geom
_audit_creation_method SHELXL-2013
_audit_update_record
;
2016-01-25 deposited with the CCDC.
2016-07-29 downloaded from the CCDC.
;
_cell_angle_alpha 90.262(7)
_cell_angle_beta 91.648(7)
_cell_angle_gamma 112.836(7)
_cell_formula_units_Z 2
_cell_length_a 10.820(6)
_cell_length_b 11.364(7)
_cell_length_c 12.581(7)
_cell_measurement_reflns_used 1676
_cell_measurement_temperature 296(2)
_cell_measurement_theta_max 21.497
_cell_measurement_theta_min 2.207
_cell_volume 1424.9(14)
_computing_cell_refinement 'Bruker SMART'
_computing_data_collection 'Bruker APEX2'
_computing_data_reduction 'Bruker SAINT'
_computing_molecular_graphics 'Bruker SHELXTL'
_computing_publication_material 'Bruker SHELXTL'
_computing_structure_refinement 'SHELXL-2013 (Sheldrick, 2013)'
_computing_structure_solution 'SHELXL-2013 (Sheldrick, 2013)'
_diffrn_ambient_temperature 296(2)
_diffrn_measured_fraction_theta_full 1.007
_diffrn_measured_fraction_theta_max 1.007
_diffrn_measurement_device_type 'Bruker Smart Apex CCD'
_diffrn_measurement_method 'phi and omega scans'
_diffrn_radiation_type MoK\a
_diffrn_radiation_wavelength 0.71073
_diffrn_reflns_av_R_equivalents 0.0469
_diffrn_reflns_av_unetI/netI 0.0836
_diffrn_reflns_Laue_measured_fraction_full 1.007
_diffrn_reflns_Laue_measured_fraction_max 1.007
_diffrn_reflns_limit_h_max 12
_diffrn_reflns_limit_h_min -12
_diffrn_reflns_limit_k_max 13
_diffrn_reflns_limit_k_min -13
_diffrn_reflns_limit_l_max 15
_diffrn_reflns_limit_l_min -15
_diffrn_reflns_number 10028
_diffrn_reflns_point_group_measured_fraction_full 1.007
_diffrn_reflns_point_group_measured_fraction_max 1.007
_diffrn_reflns_theta_full 25.242
_diffrn_reflns_theta_max 25.250
_diffrn_reflns_theta_min 1.619
_diffrn_source 'fine-focus sealed tube'
_exptl_absorpt_coefficient_mu 0.171
_exptl_absorpt_correction_T_max 0.9666
_exptl_absorpt_correction_T_min 0.9504
_exptl_absorpt_correction_type psi-scan
_exptl_absorpt_process_details 'SADABS; Bruker, 2000'
_exptl_crystal_colour red
_exptl_crystal_density_diffrn 1.386
_exptl_crystal_density_method 'not measured'
_exptl_crystal_description block
_exptl_crystal_F_000 620
_exptl_crystal_size_max 0.300
_exptl_crystal_size_mid 0.200
_exptl_crystal_size_min 0.200
_refine_diff_density_max 0.777
_refine_diff_density_min -0.402
_refine_diff_density_rms 0.066
_refine_ls_extinction_method none
_refine_ls_goodness_of_fit_ref 1.105
_refine_ls_hydrogen_treatment constr
_refine_ls_matrix_type full
_refine_ls_number_parameters 406
_refine_ls_number_reflns 5049
_refine_ls_number_restraints 185
_refine_ls_restrained_S_all 9.133
_refine_ls_R_factor_all 0.1751
_refine_ls_R_factor_gt 0.0829
_refine_ls_shift/su_max 0.001
_refine_ls_shift/su_mean 0.000
_refine_ls_structure_factor_coef Fsqd
_refine_ls_weighting_details
;
 w=1/[\s^2^(Fo^2^)+(0.1260P)^2^]
 where P=(Fo^2^+2Fc^2^)/3
;
_refine_ls_weighting_scheme calc
_refine_ls_wR_factor_gt 0.2277
_refine_ls_wR_factor_ref 0.2624
_reflns_Friedel_coverage 0.000
_reflns_number_gt 2318
_reflns_number_total 5049
_reflns_threshold_expression 'I > 2\s(I)'
_cod_data_source_file c6tb01240j2.cif
_cod_data_source_block a
_cod_database_code 7236433
_shelx_space_group_comment
;
The symmetry employed for this shelxl refinement is uniquely defined
by the following loop, which should always be used as a source of
symmetry information in preference to the above space-group names.
They are only intended as comments.
;
_shelx_estimated_absorpt_t_min 0.950
_shelx_estimated_absorpt_t_max 0.967
_shelxl_version_number 2013-2

loop_
_space_group_symop_operation_xyz
'x, y, z'
'-x, -y, -z'

loop_
_atom_site_label
_atom_site_type_symbol
_atom_site_fract_x
_atom_site_fract_y
_atom_site_fract_z
_atom_site_U_iso_or_equiv
_atom_site_adp_type
_atom_site_occupancy
_atom_site_site_symmetry_order
_atom_site_calc_flag
_atom_site_refinement_flags_posn
_atom_site_refinement_flags_adp
_atom_site_refinement_flags_occupancy
_atom_site_disorder_assembly
_atom_site_disorder_group
C26 C 1.009(2) 0.8184(15) 1.3001(15) 0.094(6) Uani 0.455(15) 1 d D U P A 1
H26A H 1.0962 0.8380 1.3343 0.113 Uiso 0.455(15) 1 calc R U P A 1
H26B H 0.9412 0.7893 1.3536 0.113 Uiso 0.455(15) 1 calc R U P A 1
C27 C 1.004(3) 0.9336(17) 1.246(2) 0.154(8) Uani 0.455(15) 1 d D U P A 1
H27A H 1.0545 0.9484 1.1825 0.231 Uiso 0.455(15) 1 calc R U P A 1
H27B H 1.0424 1.0066 1.2930 0.231 Uiso 0.455(15) 1 calc R U P A 1
H27C H 0.9127 0.9198 1.2283 0.231 Uiso 0.455(15) 1 calc R U P A 1
C22 C 0.714(3) 0.0221(18) 1.0151(18) 0.147(5) Uani 0.455(15) 1 d D U P A 1
H22A H 0.6356 -0.0375 0.9768 0.176 Uiso 0.455(15) 1 calc R U P A 1
H22B H 0.7796 0.0660 0.9627 0.176 Uiso 0.455(15) 1 calc R U P A 1
C23 C 0.767(3) -0.047(2) 1.0776(15) 0.157(7) Uani 0.455(15) 1 d D U P A 1
H23A H 0.8611 0.0008 1.0906 0.235 Uiso 0.455(15) 1 calc R U P A 1
H23B H 0.7539 -0.1263 1.0417 0.235 Uiso 0.455(15) 1 calc R U P A 1
H23C H 0.7224 -0.0653 1.1441 0.235 Uiso 0.455(15) 1 calc R U P A 1
C26' C 0.9711(18) 0.8361(15) 1.2838(17) 0.102(5) Uani 0.545(15) 1 d D U P A 2
H26C H 0.8892 0.8467 1.2626 0.123 Uiso 0.545(15) 1 calc R U P A 2
H26D H 0.9687 0.8187 1.3593 0.123 Uiso 0.545(15) 1 calc R U P A 2
C27' C 1.0862(15) 0.9501(12) 1.2620(18) 0.127(6) Uani 0.545(15) 1 d D U P A 2
H27D H 1.1648 0.9305 1.2612 0.191 Uiso 0.545(15) 1 calc R U P A 2
H27E H 1.0973 1.0135 1.3161 0.191 Uiso 0.545(15) 1 calc R U P A 2
H27F H 1.0730 0.9822 1.1940 0.191 Uiso 0.545(15) 1 calc R U P A 2
C22' C 0.7469(18) 0.0339(14) 1.037(2) 0.150(5) Uani 0.545(15) 1 d D U P A 2
H22C H 0.8032 0.0724 0.9781 0.181 Uiso 0.545(15) 1 calc R U P A 2
H22D H 0.8052 0.0308 1.0964 0.181 Uiso 0.545(15) 1 calc R U P A 2
C23' C 0.6642(19) -0.0880(13) 1.0090(19) 0.170(7) Uani 0.545(15) 1 d D U P A 2
H23D H 0.6436 -0.1400 1.0711 0.255 Uiso 0.545(15) 1 calc R U P A 2
H23E H 0.7080 -0.1218 0.9592 0.255 Uiso 0.545(15) 1 calc R U P A 2
H23F H 0.5827 -0.0879 0.9768 0.255 Uiso 0.545(15) 1 calc R U P A 2
C1 C 0.3688(5) 0.6928(4) 0.4012(3) 0.0473(11) Uani 1 1 d . . . . .
C2 C 0.2724(5) 0.6718(5) 0.3238(4) 0.0605(13) Uani 1 1 d D . . . .
H2 H 0.1902 0.6030 0.3257 0.073 Uiso 1 1 calc R U . . .
C3 C 0.3030(6) 0.7584(6) 0.2419(4) 0.0714(15) Uani 1 1 d . . . . .
H3 H 0.2400 0.7483 0.1870 0.086 Uiso 1 1 calc R U . . .
C4 C 0.4238(6) 0.8578(5) 0.2407(4) 0.0670(14) Uani 1 1 d . . . . .
H4 H 0.4420 0.9140 0.1843 0.080 Uiso 1 1 calc R U . . .
C5 C 0.5189(5) 0.8779(5) 0.3191(4) 0.0541(12) Uani 1 1 d . . . . .
H5 H 0.6012 0.9466 0.3167 0.065 Uiso 1 1 calc R U . . .
C6 C 0.4907(4) 0.7940(4) 0.4026(3) 0.0466(11) Uani 1 1 d . . . . .
C7 C 0.5704(4) 0.7907(4) 0.5000(3) 0.0456(11) Uani 1 1 d . . . . .
C8 C 0.4773(4) 0.6658(4) 0.5487(4) 0.0435(11) Uani 1 1 d . . . . .
C9 C 0.2446(5) 0.5074(4) 0.5138(4) 0.0649(14) Uani 1 1 d . . . . .
H9A H 0.2550 0.4753 0.5825 0.097 Uiso 1 1 calc R U . . .
H9B H 0.2312 0.4424 0.4605 0.097 Uiso 1 1 calc R U . . .
H9C H 0.1683 0.5308 0.5130 0.097 Uiso 1 1 calc R U . . .
C10 C 0.7071(4) 0.7926(5) 0.4689(4) 0.0612(13) Uani 1 1 d . . . . .
H10A H 0.6940 0.7211 0.4225 0.092 Uiso 1 1 calc R U . . .
H10B H 0.7570 0.7873 0.5318 0.092 Uiso 1 1 calc R U . . .
H10C H 0.7558 0.8705 0.4330 0.092 Uiso 1 1 calc R U . . .
C11 C 0.5851(5) 0.9010(4) 0.5744(4) 0.0611(14) Uani 1 1 d . . . . .
H11A H 0.6295 0.9802 0.5389 0.092 Uiso 1 1 calc R U . . .
H11B H 0.6373 0.8980 0.6366 0.092 Uiso 1 1 calc R U . . .
H11C H 0.4979 0.8945 0.5949 0.092 Uiso 1 1 calc R U . . .
C12 C 0.4992(5) 0.6068(4) 0.6431(3) 0.0494(12) Uani 1 1 d . . . . .
H12 H 0.4312 0.5315 0.6638 0.059 Uiso 1 1 calc R U . . .
C13 C 0.6124(5) 0.6538(4) 0.7041(4) 0.0509(12) Uani 1 1 d . . . . .
H13 H 0.6785 0.7294 0.6818 0.061 Uiso 1 1 calc R U . . .
C14 C 0.6429(4) 0.6005(4) 0.7995(3) 0.0447(11) Uani 1 1 d . . . . .
C15 C 0.5620(5) 0.4826(4) 0.8391(4) 0.0540(12) Uani 1 1 d . . . . .
H15 H 0.4812 0.4350 0.8036 0.065 Uiso 1 1 calc R U . . .
C16 C 0.5978(4) 0.4351(4) 0.9284(4) 0.0522(12) Uani 1 1 d . . . . .
H16 H 0.5402 0.3567 0.9534 0.063 Uiso 1 1 calc R U . . .
C17 C 0.7192(4) 0.5014(4) 0.9831(3) 0.0488(11) Uani 1 1 d . . . . .
C18 C 0.8004(5) 0.6206(5) 0.9440(4) 0.0618(14) Uani 1 1 d . . . . .
H18 H 0.8805 0.6694 0.9799 0.074 Uiso 1 1 calc R U . . .
C19 C 0.7631(5) 0.6655(5) 0.8540(4) 0.0611(14) Uani 1 1 d . . . . .
H19 H 0.8209 0.7432 0.8281 0.073 Uiso 1 1 calc R U . . .
C20 C 0.6873(5) 0.3237(5) 1.1058(4) 0.0649(14) Uani 1 1 d . . . . .
H20A H 0.5928 0.2946 1.0856 0.078 Uiso 1 1 calc R U . . .
H20B H 0.6948 0.3181 1.1824 0.078 Uiso 1 1 calc R U . . .
C21 C 0.7473(6) 0.2394(5) 1.0529(4) 0.0646(14) Uani 1 1 d D . . . .
C24 C 0.8807(5) 0.5292(5) 1.1295(4) 0.0615(14) Uani 1 1 d . . . . .
H24A H 0.9491 0.5687 1.0781 0.074 Uiso 1 1 calc R U . . .
H24B H 0.9090 0.4731 1.1727 0.074 Uiso 1 1 calc R U . . .
C25 C 0.8677(5) 0.6296(5) 1.1984(4) 0.0628(14) Uani 1 1 d D . . . .
F1 F 0.8939(6) 0.1987(8) 0.2519(4) 0.208(3) Uani 1 1 d . . . . .
F2 F 0.8529(6) 0.1029(5) 0.4005(8) 0.257(4) Uani 1 1 d . . . . .
F3 F 0.9299(5) 0.2965(6) 0.4790(3) 0.165(2) Uani 1 1 d . . . . .
F4 F 0.9615(5) 0.3787(4) 0.3323(5) 0.174(2) Uani 1 1 d . . . . .
F5 F 1.0508(4) 0.2393(4) 0.3722(4) 0.1307(15) Uani 1 1 d . . . . .
F6 F 0.7629(4) 0.2398(5) 0.3556(4) 0.161(2) Uani 1 1 d . . . . .
N1 N 0.3642(4) 0.6186(3) 0.4916(3) 0.0469(9) Uani 1 1 d . . . . .
N2 N 0.7560(4) 0.4553(4) 1.0744(3) 0.0620(11) Uani 1 1 d . . . . .
O1 O 0.8483(5) 0.2771(4) 1.0061(3) 0.1001(14) Uani 1 1 d . . . . .
O2 O 0.6749(4) 0.1180(4) 1.0689(4) 0.1007(14) Uani 1 1 d D U . . .
O3 O 0.7670(4) 0.6275(4) 1.2353(3) 0.0972(14) Uani 1 1 d . . . . .
O4 O 0.9834(4) 0.7225(4) 1.2188(3) 0.0958(14) Uani 1 1 d D U . . .
P1 P 0.90649(13) 0.23692(14) 0.36725(12) 0.0651(5) Uani 1 1 d . . . . .

loop_
_atom_site_aniso_label
_atom_site_aniso_U_11
_atom_site_aniso_U_22
_atom_site_aniso_U_33
_atom_site_aniso_U_23
_atom_site_aniso_U_13
_atom_site_aniso_U_12
C26 0.069(9) 0.110(8) 0.088(8) -0.025(7) 0.011(7) 0.018(7)
C27 0.147(16) 0.135(12) 0.183(15) 0.005(12) 0.017(15) 0.058(13)
C22 0.177(10) 0.117(9) 0.173(10) -0.005(8) 0.020(9) 0.085(8)
C23 0.244(17) 0.146(14) 0.105(12) -0.004(11) -0.041(12) 0.105(12)
C26' 0.075(9) 0.105(8) 0.101(8) -0.047(7) 0.010(7) 0.007(6)
C27' 0.081(9) 0.103(9) 0.195(13) -0.041(9) 0.022(10) 0.032(7)
C22' 0.186(10) 0.110(8) 0.173(10) -0.027(8) 0.019(9) 0.076(7)
C23' 0.170(14) 0.107(10) 0.225(16) -0.052(11) -0.022(12) 0.048(10)
C1 0.055(3) 0.048(3) 0.046(3) 0.002(2) -0.002(2) 0.028(2)
C2 0.062(3) 0.069(3) 0.056(3) -0.004(3) -0.003(3) 0.032(3)
C3 0.080(4) 0.096(5) 0.051(3) -0.003(3) -0.013(3) 0.049(4)
C4 0.083(4) 0.076(4) 0.051(3) 0.014(3) 0.007(3) 0.040(3)
C5 0.062(3) 0.053(3) 0.052(3) 0.009(3) 0.002(3) 0.027(2)
C6 0.050(3) 0.047(3) 0.051(3) 0.000(2) 0.000(2) 0.028(2)
C7 0.050(3) 0.038(3) 0.055(3) 0.003(2) 0.001(2) 0.023(2)
C8 0.040(2) 0.040(3) 0.053(3) 0.001(2) -0.003(2) 0.018(2)
C9 0.053(3) 0.049(3) 0.084(4) 0.007(3) -0.007(3) 0.011(3)
C10 0.054(3) 0.060(3) 0.076(3) 0.011(3) 0.010(3) 0.028(3)
C11 0.075(3) 0.044(3) 0.066(3) -0.007(3) -0.016(3) 0.027(3)
C12 0.057(3) 0.040(3) 0.053(3) 0.010(2) 0.006(2) 0.021(2)
C13 0.048(3) 0.055(3) 0.051(3) 0.009(2) 0.001(2) 0.022(2)
C14 0.044(3) 0.043(3) 0.044(3) 0.008(2) -0.001(2) 0.014(2)
C15 0.051(3) 0.053(3) 0.054(3) 0.003(2) -0.009(2) 0.018(2)
C16 0.053(3) 0.041(3) 0.052(3) 0.011(2) -0.008(2) 0.007(2)
C17 0.054(3) 0.044(3) 0.048(3) 0.006(2) -0.005(2) 0.020(2)
C18 0.055(3) 0.056(3) 0.061(3) 0.013(3) -0.015(2) 0.008(3)
C19 0.057(3) 0.049(3) 0.067(3) 0.018(3) -0.004(3) 0.010(2)
C20 0.072(3) 0.067(4) 0.055(3) 0.017(3) -0.002(3) 0.026(3)
C21 0.074(4) 0.063(4) 0.054(3) 0.011(3) -0.004(3) 0.024(3)
C24 0.062(3) 0.064(3) 0.055(3) 0.008(3) -0.019(2) 0.022(3)
C25 0.042(3) 0.075(4) 0.054(3) 0.012(3) -0.001(2) 0.004(3)
F1 0.192(5) 0.376(9) 0.104(3) -0.105(5) -0.069(3) 0.169(6)
F2 0.178(5) 0.083(3) 0.468(12) 0.113(5) 0.031(6) 0.003(3)
F3 0.199(5) 0.243(6) 0.085(3) -0.035(3) -0.017(3) 0.123(4)
F4 0.188(5) 0.113(4) 0.215(6) 0.072(4) -0.001(4) 0.051(3)
F5 0.082(2) 0.163(4) 0.163(4) -0.026(3) -0.037(2) 0.067(2)
F6 0.075(3) 0.208(5) 0.205(5) -0.035(4) -0.010(3) 0.064(3)
N1 0.050(2) 0.039(2) 0.053(2) 0.0039(18) 0.0029(19) 0.0180(19)
N2 0.065(3) 0.044(2) 0.061(3) 0.014(2) -0.017(2) 0.005(2)
O1 0.099(3) 0.125(4) 0.081(3) 0.020(3) 0.021(3) 0.048(3)
O2 0.118(3) 0.072(3) 0.116(3) -0.002(3) 0.005(3) 0.042(3)
O3 0.062(3) 0.116(4) 0.093(3) -0.017(3) 0.004(2) 0.011(2)
O4 0.061(2) 0.097(3) 0.097(3) -0.035(2) 0.013(2) -0.004(2)
P1 0.0583(9) 0.0652(10) 0.0690(10) 0.0039(8) -0.0048(7) 0.0212(7)

loop_
_atom_type_symbol
_atom_type_description
_atom_type_scat_dispersion_real
_atom_type_scat_dispersion_imag
_atom_type_scat_source
C C 0.0033 0.0016 'International Tables Vol C Tables 4.2.6.8 and 6.1.1.4'
H H 0.0000 0.0000 'International Tables Vol C Tables 4.2.6.8 and 6.1.1.4'
N N 0.0061 0.0033 'International Tables Vol C Tables 4.2.6.8 and 6.1.1.4'
O O 0.0106 0.0060 'International Tables Vol C Tables 4.2.6.8 and 6.1.1.4'
F F 0.0171 0.0103 'International Tables Vol C Tables 4.2.6.8 and 6.1.1.4'
P P 0.1023 0.0942 'International Tables Vol C Tables 4.2.6.8 and 6.1.1.4'

loop_
_geom_angle_atom_site_label_1
_geom_angle_atom_site_label_2
_geom_angle_atom_site_label_3
_geom_angle
O4 C26 C27 106.4(14)
O4 C26 H26A 110.5
C27 C26 H26A 110.5
O4 C26 H26B 110.5
C27 C26 H26B 110.5
H26A C26 H26B 108.6
C26 C27 H27A 109.5
C26 C27 H27B 109.5
H27A C27 H27B 109.5
C26 C27 H27C 109.5
H27A C27 H27C 109.5
H27B C27 H27C 109.5
C23 C22 O2 117.6(16)
C23 C22 H22A 107.9
O2 C22 H22A 107.9
C23 C22 H22B 107.9
O2 C22 H22B 107.9
H22A C22 H22B 107.2
C22 C23 H23A 109.5
C22 C23 H23B 109.5
H23A C23 H23B 109.5
C22 C23 H23C 109.5
H23A C23 H23C 109.5
H23B C23 H23C 109.5
C27' C26' O4 107.7(13)
C27' C26' H26C 110.2
O4 C26' H26C 110.2
C27' C26' H26D 110.2
O4 C26' H26D 110.2
H26C C26' H26D 108.5
C26' C27' H27D 109.5
C26' C27' H27E 109.5
H27D C27' H27E 109.5
C26' C27' H27F 109.5
H27D C27' H27F 109.5
H27E C27' H27F 109.5
C23' C22' O2 114.4(14)
C23' C22' H22C 108.7
O2 C22' H22C 108.7
C23' C22' H22D 108.7
O2 C22' H22D 108.7
H22C C22' H22D 107.6
C22' C23' H23D 109.5
C22' C23' H23E 109.5
H23D C23' H23E 109.5
C22' C23' H23F 109.5
H23D C23' H23F 109.5
H23E C23' H23F 109.5
C2 C1 C6 123.9(4)
C2 C1 N1 127.7(4)
C6 C1 N1 108.4(4)
C1 C2 C3 116.4(5)
C1 C2 H2 121.8
C3 C2 H2 121.8
C4 C3 C2 120.7(5)
C4 C3 H3 119.7
C2 C3 H3 119.7
C5 C4 C3 122.2(5)
C5 C4 H4 118.9
C3 C4 H4 118.9
C4 C5 C6 118.4(5)
C4 C5 H5 120.8
C6 C5 H5 120.8
C1 C6 C5 118.4(4)
C1 C6 C7 110.0(4)
C5 C6 C7 131.6(4)
C6 C7 C11 110.4(3)
C6 C7 C8 100.8(3)
C11 C7 C8 109.2(4)
C6 C7 C10 109.7(4)
C11 C7 C10 111.7(4)
C8 C7 C10 114.6(3)
N1 C8 C12 122.3(4)
N1 C8 C7 109.3(4)
C12 C8 C7 128.3(4)
N1 C9 H9A 109.5
N1 C9 H9B 109.5
H9A C9 H9B 109.5
N1 C9 H9C 109.5
H9A C9 H9C 109.5
H9B C9 H9C 109.5
C7 C10 H10A 109.5
C7 C10 H10B 109.5
H10A C10 H10B 109.5
C7 C10 H10C 109.5
H10A C10 H10C 109.5
H10B C10 H10C 109.5
C7 C11 H11A 109.5
C7 C11 H11B 109.5
H11A C11 H11B 109.5
C7 C11 H11C 109.5
H11A C11 H11C 109.5
H11B C11 H11C 109.5
C13 C12 C8 123.8(4)
C13 C12 H12 118.1
C8 C12 H12 118.1
C12 C13 C14 127.4(4)
C12 C13 H13 116.3
C14 C13 H13 116.3
C15 C14 C19 116.6(4)
C15 C14 C13 124.3(4)
C19 C14 C13 119.1(4)
C16 C15 C14 121.8(4)
C16 C15 H15 119.1
C14 C15 H15 119.1
C15 C16 C17 121.3(4)
C15 C16 H16 119.3
C17 C16 H16 119.3
N2 C17 C18 120.8(4)
N2 C17 C16 122.0(4)
C18 C17 C16 117.1(4)
C19 C18 C17 120.4(4)
C19 C18 H18 119.8
C17 C18 H18 119.8
C18 C19 C14 122.7(4)
C18 C19 H19 118.6
C14 C19 H19 118.6
N2 C20 C21 110.4(4)
N2 C20 H20A 109.6
C21 C20 H20A 109.6
N2 C20 H20B 109.6
C21 C20 H20B 109.6
H20A C20 H20B 108.1
O1 C21 O2 124.2(6)
O1 C21 C20 124.7(5)
O2 C21 C20 111.0(5)
N2 C24 C25 111.5(4)
N2 C24 H24A 109.3
C25 C24 H24A 109.3
N2 C24 H24B 109.3
C25 C24 H24B 109.3
H24A C24 H24B 108.0
O3 C25 O4 122.1(5)
O3 C25 C24 126.1(5)
O4 C25 C24 111.8(5)
C8 N1 C1 111.3(4)
C8 N1 C9 127.8(4)
C1 N1 C9 120.9(4)
C17 N2 C24 119.8(4)
C17 N2 C20 121.7(4)
C24 N2 C20 117.3(4)
C21 O2 C22 117.8(12)
C21 O2 C22' 111.9(9)
C25 O4 C26 125.0(10)
C25 O4 C26' 112.9(7)
F2 P1 F1 92.0(5)
F2 P1 F3 96.6(5)
F1 P1 F3 171.4(4)
F2 P1 F4 179.3(4)
F1 P1 F4 88.2(4)
F3 P1 F4 83.3(3)
F2 P1 F5 90.2(3)
F1 P1 F5 89.6(3)
F3 P1 F5 89.4(3)
F4 P1 F5 90.4(3)
F2 P1 F6 92.6(3)
F1 P1 F6 87.9(3)
F3 P1 F6 92.6(3)
F4 P1 F6 86.7(3)
F5 P1 F6 176.3(3)

loop_
_geom_bond_atom_site_label_1
_geom_bond_atom_site_label_2
_geom_bond_distance
C26 O4 1.432(14)
C26 C27 1.495(17)
C26 H26A 0.9700
C26 H26B 0.9700
C27 H27A 0.9600
C27 H27B 0.9600
C27 H27C 0.9600
C22 C23 1.378(16)
C22 O2 1.481(15)
C22 H22A 0.9700
C22 H22B 0.9700
C23 H23A 0.9600
C23 H23B 0.9600
C23 H23C 0.9600
C26' C27' 1.440(15)
C26' O4 1.575(16)
C26' H26C 0.9700
C26' H26D 0.9700
C27' H27D 0.9600
C27' H27E 0.9600
C27' H27F 0.9600
C22' C23' 1.364(15)
C22' O2 1.507(13)
C22' H22C 0.9700
C22' H22D 0.9700
C23' H23D 0.9600
C23' H23E 0.9600
C23' H23F 0.9600
C1 C2 1.356(6)
C1 C6 1.372(6)
C1 N1 1.410(5)
C2 C3 1.384(7)
C2 H2 0.9300
C3 C4 1.356(7)
C3 H3 0.9300
C4 C5 1.357(7)
C4 H4 0.9300
C5 C6 1.381(6)
C5 H5 0.9300
C6 C7 1.487(6)
C7 C11 1.516(6)
C7 C8 1.529(6)
C7 C10 1.532(6)
C8 N1 1.319(5)
C8 C12 1.425(6)
C9 N1 1.451(5)
C9 H9A 0.9600
C9 H9B 0.9600
C9 H9C 0.9600
C10 H10A 0.9600
C10 H10B 0.9600
C10 H10C 0.9600
C11 H11A 0.9600
C11 H11B 0.9600
C11 H11C 0.9600
C12 C13 1.346(6)
C12 H12 0.9300
C13 C14 1.434(6)
C13 H13 0.9300
C14 C15 1.389(6)
C14 C19 1.381(6)
C15 C16 1.359(6)
C15 H15 0.9300
C16 C17 1.393(6)
C16 H16 0.9300
C17 N2 1.376(6)
C17 C18 1.398(6)
C18 C19 1.358(6)
C18 H18 0.9300
C19 H19 0.9300
C20 N2 1.451(6)
C20 C21 1.512(7)
C20 H20A 0.9700
C20 H20B 0.9700
C21 O1 1.183(6)
C21 O2 1.315(6)
C24 N2 1.438(6)
C24 C25 1.482(7)
C24 H24A 0.9700
C24 H24B 0.9700
C25 O3 1.189(6)
C25 O4 1.304(6)
F1 P1 1.500(5)
F2 P1 1.471(5)
F3 P1 1.528(4)
F4 P1 1.555(4)
F5 P1 1.551(4)
F6 P1 1.569(4)

loop_
_geom_torsion_atom_site_label_1
_geom_torsion_atom_site_label_2
_geom_torsion_atom_site_label_3
_geom_torsion_atom_site_label_4
_geom_torsion
C6 C1 C2 C3 1.0(7)
N1 C1 C2 C3 -178.8(4)
C1 C2 C3 C4 0.2(7)
C2 C3 C4 C5 -0.6(8)
C3 C4 C5 C6 -0.2(8)
C2 C1 C6 C5 -1.8(7)
N1 C1 C6 C5 178.1(4)
C2 C1 C6 C7 178.2(4)
N1 C1 C6 C7 -1.9(5)
C4 C5 C6 C1 1.3(6)
C4 C5 C6 C7 -178.7(4)
C1 C6 C7 C11 -111.3(4)
C5 C6 C7 C11 68.6(6)
C1 C6 C7 C8 3.9(4)
C5 C6 C7 C8 -176.1(4)
C1 C6 C7 C10 125.1(4)
C5 C6 C7 C10 -54.9(6)
C6 C7 C8 N1 -4.7(4)
C11 C7 C8 N1 111.4(4)
C10 C7 C8 N1 -122.4(4)
C6 C7 C8 C12 178.2(4)
C11 C7 C8 C12 -65.7(5)
C10 C7 C8 C12 60.5(6)
N1 C8 C12 C13 -178.8(4)
C7 C8 C12 C13 -2.0(7)
C8 C12 C13 C14 -179.6(4)
C12 C13 C14 C15 6.2(8)
C12 C13 C14 C19 -177.4(5)
C19 C14 C15 C16 1.5(7)
C13 C14 C15 C16 178.0(4)
C14 C15 C16 C17 -1.5(7)
C15 C16 C17 N2 179.0(4)
C15 C16 C17 C18 1.9(7)
N2 C17 C18 C19 -179.7(5)
C16 C17 C18 C19 -2.6(7)
C17 C18 C19 C14 2.9(8)
C15 C14 C19 C18 -2.3(7)
C13 C14 C19 C18 -178.9(4)
N2 C20 C21 O1 10.7(7)
N2 C20 C21 O2 -171.4(4)
N2 C24 C25 O3 24.8(7)
N2 C24 C25 O4 -157.6(4)
C12 C8 N1 C1 -178.7(4)
C7 C8 N1 C1 3.9(5)
C12 C8 N1 C9 2.6(7)
C7 C8 N1 C9 -174.7(4)
C2 C1 N1 C8 178.5(4)
C6 C1 N1 C8 -1.3(5)
C2 C1 N1 C9 -2.7(7)
C6 C1 N1 C9 177.4(4)
C18 C17 N2 C24 -1.2(7)
C16 C17 N2 C24 -178.3(4)
C18 C17 N2 C20 -168.5(4)
C16 C17 N2 C20 14.5(7)
C25 C24 N2 C17 81.6(6)
C25 C24 N2 C20 -110.7(5)
C21 C20 N2 C17 86.0(5)
C21 C20 N2 C24 -81.5(5)
O1 C21 O2 C22 -6.8(10)
C20 C21 O2 C22 175.3(8)
O1 C21 O2 C22' 9.8(11)
C20 C21 O2 C22' -168.1(9)
C23 C22 O2 C21 110(3)
C23 C22 O2 C22' 38(5)
C23' C22' O2 C21 -153.8(19)
C23' C22' O2 C22 -39(6)
O3 C25 O4 C26 11.9(13)
C24 C25 O4 C26 -165.8(10)
O3 C25 O4 C26' -7.2(12)
C24 C25 O4 C26' 175.1(10)
C27 C26 O4 C25 -99(2)
C27 C26 O4 C26' -40(3)
C27' C26' O4 C25 -155.0(16)
C27' C26' O4 C26 75(4)
